data_7720091
loop_
_publ_author_name
'Xue, Xiaopan'
'Zhu, Dongzhi'
'Zhang, Wenjuan'
'Zheng, Tongxin'
'Wang, Rui'
'Ma, Yanping'
'Sun, Wen-Hua'

_publ_section_title
;
 Hybrid amino/iminopyridines with auxiliary phosphines enabling active
 zinc catalysts for the ring-opening polymerization of lactide.
;
_journal_issue 8
_journal_name_full 'Dalton transactions (Cambridge, England : 2003)'
_journal_page_first 3388
_journal_page_last 3399
_journal_paper_doi 10.1039/d5dt02857d
_journal_volume 55
_journal_year 2026
_chemical_formula_moiety 'C35 H41 Cl2 N3 P Zn'
_chemical_formula_sum 'C35 H41 Cl2 N3 P Zn'
_chemical_formula_weight 670.95
_space_group_crystal_system monoclinic
_space_group_IT_number 14
_space_group_name_Hall '-P 2yn'
_space_group_name_H-M_alt 'P 1 21/n 1'
_atom_sites_solution_hydrogens geom
_atom_sites_solution_primary iterative
_audit_creation_date 2023-05-31
_audit_creation_method
;
Olex2 1.2
(compiled 2018.05.29 svn.r3508 for OlexSys, GUI svn.r5506)
;
_audit_update_record
;
2025-11-28 deposited with the CCDC.	2026-01-16 downloaded from the CCDC.
;
_cell_angle_alpha 90
_cell_angle_beta 93.0520(10)
_cell_angle_gamma 90
_cell_formula_units_Z 4
_cell_length_a 9.03300(10)
_cell_length_b 28.6313(4)
_cell_length_c 13.76800(10)
_cell_measurement_reflns_used 16197
_cell_measurement_temperature 169.99(10)
_cell_measurement_theta_max 75.1920
_cell_measurement_theta_min 3.0600
_cell_volume 3555.72(7)
_computing_cell_refinement 'CrysAlisPro 1.171.42.90a (Rigaku OD, 2023)'
_computing_data_collection 'CrysAlisPro 1.171.42.90a (Rigaku OD, 2023)'
_computing_data_reduction 'CrysAlisPro 1.171.42.90a (Rigaku OD, 2023)'
_computing_molecular_graphics 'Olex2 (Dolomanov et al., 2009)'
_computing_publication_material 'Olex2 (Dolomanov et al., 2009)'
_computing_structure_refinement 'ShelXL (Sheldrick, 2015)'
_computing_structure_solution 'olex2.solve (Bourhis et al., 2015)'
_diffrn_ambient_environment N~2~
_diffrn_ambient_temperature 169.99(10)
_diffrn_detector 'Hybrid Pixel Array Detector'
_diffrn_detector_area_resol_mean 10.0000
_diffrn_detector_type HyPix
_diffrn_measured_fraction_theta_full 0.999
_diffrn_measured_fraction_theta_max 0.968
_diffrn_measurement_details
;
List of Runs (angles in degrees, time in seconds):

  # Type    Start    End  Width  t~exp~   \w     \q     \k     \f   Frames
#--------------------------------------------------------------------------
  1  \w   -116.00 -91.00   0.50    0.07    --  -48.81-141.00 134.00   50
  2  \w   -142.00-117.00   0.50    0.29    -- -103.25-141.00 134.00   50
  3  \w   -116.00 -77.00   0.50    0.07    --  -48.81-129.00 -53.00   78
  4  \w   -174.00-101.00   0.50    0.29    -- -103.25 -38.00-150.00  146
  5  \w    -22.00  23.00   0.50    0.07    --  -48.81  19.00-180.00   90
  6  \w    -58.00 -33.00   0.50    0.29    -- -103.25  57.00-150.00   50
  7  \w    -22.00  16.00   0.50    0.07    --  -48.81  19.00 -30.00   76
  8  \w    -22.00  25.00   0.50    0.07    --  -48.81  19.00  30.00   94
  9  \w    -62.00 -36.00   0.50    0.29    -- -103.25  57.00  30.00   52
 10  \w   -112.00 -47.00   0.50    0.29    -- -103.25 125.00   0.00  130
 11  \w   -126.00 -90.00   0.50    0.29    -- -103.25 144.00 -75.86   72
 12  \w    -73.00 -35.00   0.50    0.29    -- -103.25 144.00 -75.86   76
 13  \w    -55.00 -30.00   0.50    0.07    --  -48.81 129.00  20.00   50
 14  \w    -77.00 -50.00   0.50    0.29    -- -103.25 129.00  20.00   54
 15  \w   -111.00 -61.00   0.50    0.29    -- -103.25 141.00-167.00  100
 16  \w    -56.00 -31.00   0.50    0.29    -- -103.25 141.00-167.00   50
 17  \w    -63.00 -24.00   0.50    0.07    --  -48.81 141.00-167.00   78
 18  \w    150.00 175.00   0.50    0.29    --  101.25  19.00 150.00   50
 19  \w     97.00 125.00   0.50    0.29    --  101.25  19.00 150.00   56
 20  \w     41.00 115.00   0.50    0.07    --   48.81  38.00 120.00  148
 21  \w    100.00 125.00   0.50    0.29    --  101.25 129.00  20.00   50
 22  \w     94.00 168.00   0.50    0.29    --  101.25  38.00  30.00  148
 23  \w     32.00 108.00   0.50    0.29    --  101.25 -77.00 -60.00  152
 24  \w     31.00  93.00   0.50    0.29    --  101.25 -99.00 -60.00  124
 25  \w     48.00  73.00   0.50    0.29    --  101.25-129.00 -53.00   50
 26  \w     54.00  96.00   0.50    0.07    --   48.81-129.00 -53.00   84
 27  \w     42.00  67.00   0.50    0.07    --   48.81-141.00 134.00   50
 28  \w     37.00 117.00   0.50    0.29    --  101.25-141.00 134.00  160
;
_diffrn_measurement_device 'four-circle diffractometer'
_diffrn_measurement_device_type 'XtaLAB Synergy R, HyPix'
_diffrn_measurement_method '\w scans'
_diffrn_orient_matrix_type 'CrysAlisPro convention (1999,Acta A55,543-557)'
_diffrn_orient_matrix_UB_11 0.0460267000
_diffrn_orient_matrix_UB_12 -0.0514589000
_diffrn_orient_matrix_UB_13 0.0138929000
_diffrn_orient_matrix_UB_21 0.1596940000
_diffrn_orient_matrix_UB_22 0.0154531000
_diffrn_orient_matrix_UB_23 0.0290788000
_diffrn_orient_matrix_UB_31 -0.0397206000
_diffrn_orient_matrix_UB_32 0.0024114000
_diffrn_orient_matrix_UB_33 0.1073148000
_diffrn_radiation_monochromator mirror
_diffrn_radiation_probe x-ray
_diffrn_radiation_type CuK\a
_diffrn_radiation_wavelength 1.54184
_diffrn_reflns_av_R_equivalents 0.0315
_diffrn_reflns_av_unetI/netI 0.0273
_diffrn_reflns_Laue_measured_fraction_full 0.999
_diffrn_reflns_Laue_measured_fraction_max 0.968
_diffrn_reflns_limit_h_max 11
_diffrn_reflns_limit_h_min -11
_diffrn_reflns_limit_k_max 33
_diffrn_reflns_limit_k_min -35
_diffrn_reflns_limit_l_max 17
_diffrn_reflns_limit_l_min -12
_diffrn_reflns_number 29627
_diffrn_reflns_point_group_measured_fraction_full 0.999
_diffrn_reflns_point_group_measured_fraction_max 0.968
_diffrn_reflns_theta_full 67.684
_diffrn_reflns_theta_max 75.700
_diffrn_reflns_theta_min 3.087
_diffrn_source 'Rotating-anode X-ray tube'
_diffrn_source_type 'PhotonJet R (Cu) X-ray Source'
_exptl_absorpt_coefficient_mu 2.963
_exptl_absorpt_correction_T_max 1.00000
_exptl_absorpt_correction_T_min 0.70605
_exptl_absorpt_correction_type multi-scan
_exptl_absorpt_process_details
;
CrysAlisPro 1.171.42.90a (Rigaku Oxford Diffraction, 2023)
Empirical absorption correction using spherical harmonics,
implemented in SCALE3 ABSPACK scaling algorithm.
;
_exptl_crystal_colour colourless
_exptl_crystal_colour_primary colourless
_exptl_crystal_density_diffrn 1.253
_exptl_crystal_density_method 'not measured'
_exptl_crystal_description block
_exptl_crystal_F_000 1404
_exptl_crystal_size_max 0.4
_exptl_crystal_size_mid 0.3
_exptl_crystal_size_min 0.2
_refine_diff_density_max 0.805
_refine_diff_density_min -0.884
_refine_diff_density_rms 0.102
_refine_ls_extinction_method none
_refine_ls_goodness_of_fit_ref 1.055
_refine_ls_hydrogen_treatment constr
_refine_ls_matrix_type full
_refine_ls_number_parameters 666
_refine_ls_number_reflns 7156
_refine_ls_number_restraints 900
_refine_ls_restrained_S_all 1.043
_refine_ls_R_factor_all 0.0917
_refine_ls_R_factor_gt 0.0851
_refine_ls_shift/su_max 0.001
_refine_ls_shift/su_mean 0.000
_refine_ls_structure_factor_coef Fsqd
_refine_ls_weighting_details 'w=1/[\s^2^(Fo^2^)+(0.1702P)^2^+4.0542P] where P=(Fo^2^+2Fc^2^)/3'
_refine_ls_weighting_scheme calc
_refine_ls_wR_factor_gt 0.2573
_refine_ls_wR_factor_ref 0.2652
_reflns_Friedel_coverage 0.000
_reflns_number_gt 6207
_reflns_number_total 7156
_reflns_threshold_expression 'I > 2\s(I)'
_cod_data_source_file d5dt02857d2.cif
_cod_data_source_block Zn1
_cod_depositor_comments 'Adding full bibliography for 7720091--7720092.cif.'
_cod_database_code 7720091
_shelx_shelxl_version_number 2017/1
_chemical_oxdiff_formula 'C H N P Zn Cl'
_shelx_space_group_comment
;
The symmetry employed for this shelxl refinement is uniquely defined
by the following loop, which should always be used as a source of
symmetry information in preference to the above space-group names.
They are only intended as comments.
;
_diffrn_oxdiff_digest_frames
;
018938413aa382d661160a7bd692db659702368316d
;
_reflns_odcompleteness_completeness 99.98
_reflns_odcompleteness_iscentric 1
_reflns_odcompleteness_theta 66.97
_olex2_refinement_description
;
1. Fixed Uiso
 At 1.2 times of:
  All C(H) groups, All C(H,H) groups
 At 1.5 times of:
  All C(H,H,H) groups
2. Restrained distances
 P3-C53 = P1-C1AA = P0AA-C23 = P1-C30 = P3-C5AA = P0AA-C0BA = P0AA-C8AA
 1.84 with sigma of 0.01
 C40-C36 = C40-C3AA = C39-C3AA = C39-C38 = C38-C37 = C37-C36 = C34-C5AA = C33-
 C34 = C33-C6AA = C48-C6AA = C48-C7AA = C7AA-C5AA
 1.39 with sigma of 0.01
 C25-C24 = C26-C25 = C27-C26 = C28-C27 = C29-C28 = C29-C24 = C35-C30 = C35-C46
 = C46-C45 = C45-C32 = C32-C31 = C31-C30
 1.39 with sigma of 0.01
 C52-C8AA = C56-C52 = C56-C55 = C55-C50 = C50-C49 = C49-C8AA = C64-C0BA = C64-
 C9AA = C9AA-C4AA = C65-C4AA = C65-C2AA = C0BA-C2AA
 1.39 with sigma of 0.01
 C54-C53 = C61-C1AA = C23-C22
 1.54 with sigma of 0.01
 C64-P0AA
 2.9 with sigma of 0.02
 C2AA-P0AA
 2.9 with sigma of 0.02
 C64-C2AA
 2.4 with sigma of 0.02
 C0BA-C9AA
 2.4 with sigma of 0.02
 C0BA-C65
 2.4 with sigma of 0.02
3. Restrained planarity
 C5AA, C34, C7AA, C6AA, C33, C48
 with sigma of 0.01
 C9AA, C2AA, C0BA, C65, C64, C4AA
 with sigma of 0.01
 C26, C25, C24, C27, C29, C28
 with sigma of 0.01
4. Uiso/Uaniso restraints and constraints
C22 \\sim C1AA \\sim P0AA \\sim P1 \\sim C5AA \\sim C34 \\sim C7AA \\sim C30
\\sim C35 \\sim P3 \\sim C50 \\sim C52 \\sim C49 \\sim C8AA \\sim C54 \\sim C53
\\sim C55 \\sim C56 \\sim C61 \\sim C3AA \\sim C26 \\sim C25 \\sim C24 \\sim
C27 \\sim C37 \\sim C40 \\sim C36 \\sim C39 \\sim C38 \\sim C29 \\sim C28 \\sim
C2AA \\sim C0BA \\sim C23 \\sim C6AA \\sim C33 \\sim C48 \\sim C45 \\sim C46
\\sim C31 \\sim C32 \\sim C9AA \\sim C65 \\sim C64 \\sim C4AA: within 1.7A with
sigma of 0.01 and sigma for terminal atoms of 0.02
C9 \\sim C8 \\sim C0AA: within 1.7A with sigma of 0.02 and sigma for terminal
atoms of 0.04
Uanis(C22) \\sim Ueq, Uanis(C1AA) \\sim Ueq, Uanis(P0AA) \\sim Ueq, Uanis(P1)
\\sim Ueq, Uanis(C5AA) \\sim Ueq, Uanis(C34) \\sim Ueq, Uanis(C7AA) \\sim Ueq,
Uanis(C30) \\sim Ueq, Uanis(C35) \\sim Ueq, Uanis(P3) \\sim Ueq, Uanis(C50)
\\sim Ueq, Uanis(C52) \\sim Ueq, Uanis(C49) \\sim Ueq, Uanis(C8AA) \\sim Ueq,
Uanis(C54) \\sim Ueq, Uanis(C53) \\sim Ueq, Uanis(C55) \\sim Ueq, Uanis(C56)
\\sim Ueq, Uanis(C61) \\sim Ueq, Uanis(C3AA) \\sim Ueq, Uanis(C26) \\sim Ueq,
Uanis(C25) \\sim Ueq, Uanis(C24) \\sim Ueq, Uanis(C27) \\sim Ueq, Uanis(C37)
\\sim Ueq, Uanis(C40) \\sim Ueq, Uanis(C36) \\sim Ueq, Uanis(C39) \\sim Ueq,
Uanis(C38) \\sim Ueq, Uanis(C29) \\sim Ueq, Uanis(C2AA) \\sim Ueq, Uanis(C0BA)
\\sim Ueq, Uanis(C23) \\sim Ueq, Uanis(C64) \\sim Ueq, Uanis(C6AA) \\sim Ueq,
Uanis(C33) \\sim Ueq, Uanis(C48) \\sim Ueq, Uanis(C45) \\sim Ueq, Uanis(C46)
\\sim Ueq, Uanis(C31) \\sim Ueq, Uanis(C32) \\sim Ueq, Uanis(C9AA) \\sim Ueq,
Uanis(C65) \\sim Ueq, Uanis(C4AA) \\sim Ueq, Uanis(C28) \\sim Ueq: with sigma
of 0.01 and sigma for terminal atoms of 0.02
5. Others
 Sof(H8B)=Sof(C9)=Sof(H9A)=Sof(H9B)=Sof(H9C)=1-FVAR(1)
 Sof(H8A)=Sof(C0AA)=Sof(H0AA)=Sof(H0AB)=Sof(H0AC)=FVAR(1)
 Fixed Sof: C22(0.3) H22A(0.3) H22B(0.3) C1AA(0.35) H1AA(0.35) H1AB(0.35)
 P0AA(0.3) P1(0.35) C5AA(0.35) C34(0.35) H34(0.35) C7AA(0.35) H7AA(0.35)
 C6AA(0.35) H6AA(0.35) C33(0.35) H33(0.35) C48(0.35) H48(0.35) C45(0.35)
 H45(0.35) C30(0.35) C46(0.35) H46(0.35) C31(0.35) H31(0.35) C35(0.35)
 H35(0.35) C32(0.35) H32(0.35) P3(0.35) C50(0.3) H50(0.3) C52(0.3) H52(0.3)
 C49(0.3) H49(0.3) C8AA(0.3) C54(0.35) H54A(0.35) H54B(0.35) C53(0.35)
 H53A(0.35) H53B(0.35) C55(0.3) H55(0.3) C56(0.3) H56(0.3) C61(0.35) H61A(0.35)
 H61B(0.35) C3AA(0.35) H3AA(0.35) C26(0.35) H26(0.35) C25(0.35) H25(0.35)
 C24(0.35) C27(0.35) H27(0.35) C37(0.35) H37(0.35) C40(0.35) H40(0.35)
 C36(0.35) C39(0.35) H39(0.35) C38(0.35) H38(0.35) C29(0.35) H29(0.35)
 C28(0.35) H28(0.35) C9AA(0.3) H9AA(0.3) C2AA(0.3) H2AA(0.3) C0BA(0.3) C23(0.3)
 H23A(0.3) H23B(0.3) C65(0.3) H65(0.3) C64(0.3) H64(0.3) C4AA(0.3) H4AA(0.3)
6.a Ternary CH refined with riding coordinates:
 C19(H19), C16(H16), C8(H8A), C8(H8B)
6.b Secondary CH2 refined with riding coordinates:
 C22(H22A,H22B), C1AA(H1AA,H1AB), C54(H54A,H54B), C53(H53A,H53B), C61(H61A,
 H61B), C23(H23A,H23B)
6.c Aromatic/amide H refined with riding coordinates:
 C14(H14), C4(H4), C13(H13), C12(H12), C5(H5), C6(H6), C34(H34), C7AA(H7AA),
 C6AA(H6AA), C33(H33), C48(H48), C45(H45), C46(H46), C31(H31), C35(H35),
 C32(H32), C50(H50), C52(H52), C49(H49), C55(H55), C56(H56), C3AA(H3AA),
 C26(H26), C25(H25), C27(H27), C37(H37), C40(H40), C39(H39), C38(H38), C29(H29),
  C28(H28), C9AA(H9AA), C2AA(H2AA), C65(H65), C64(H64), C4AA(H4AA)
6.d Idealised Me refined as rotating group:
 C1(H1A,H1B,H1C), C20(H20A,H20B,H20C), C17(H17A,H17B,H17C), C21(H21A,H21B,
 H21C), C18(H18A,H18B,H18C), C0AA(H0AA,H0AB,H0AC), C9(H9A,H9B,H9C)
;
_olex2_submission_special_instructions 'No special instructions were received'
_oxdiff_exptl_absorpt_empirical_details
;
Empirical correction (ABSPACK) includes:
- Absorption correction using spherical harmonics
- Frame scaling
;
_oxdiff_exptl_absorpt_empirical_full_max 1.754
_oxdiff_exptl_absorpt_empirical_full_min 0.716

loop_
_space_group_symop_operation_xyz
'x, y, z'
'-x+1/2, y+1/2, -z+1/2'
'-x, -y, -z'
'x-1/2, -y-1/2, z-1/2'

loop_
_atom_site_label
_atom_site_type_symbol
_atom_site_fract_x
_atom_site_fract_y
_atom_site_fract_z
_atom_site_U_iso_or_equiv
_atom_site_adp_type
_atom_site_occupancy
_atom_site_site_symmetry_order
_atom_site_calc_flag
_atom_site_refinement_flags_posn
_atom_site_refinement_flags_adp
_atom_site_refinement_flags_occupancy
_atom_site_disorder_assembly
_atom_site_disorder_group
Zn1 Zn 0.50178(6) 0.67566(2) 0.56892(4) 0.0560(2) Uani 1 1 d . . . . .
Cl1 Cl 0.59289(13) 0.69327(5) 0.71933(8) 0.0690(3) Uani 1 1 d . . . . .
Cl2 Cl 0.64507(14) 0.64290(5) 0.46051(10) 0.0756(4) Uani 1 1 d . . . . .
N2 N 0.2785(4) 0.68714(14) 0.5364(2) 0.0547(8) Uani 1 1 d . . . . .
N1 N 0.4826(3) 0.75244(12) 0.5147(2) 0.0478(7) Uani 1 1 d . . . . .
C3 C 0.2308(4) 0.73010(16) 0.5121(2) 0.0507(9) Uani 1 1 d . . . . .
C10 C 0.6031(4) 0.78368(15) 0.4997(3) 0.0483(8) Uani 1 1 d . . . . .
N3 N 0.3913(5) 0.60776(16) 0.6130(4) 0.0764(11) Uani 1 1 d . . . . .
C15 C 0.6567(5) 0.81429(16) 0.5725(3) 0.0530(9) Uani 1 1 d . . . . .
C2 C 0.3480(4) 0.76599(15) 0.5007(2) 0.0491(8) Uani 1 1 d . . . . .
C11 C 0.6707(4) 0.78081(16) 0.4089(3) 0.0535(9) Uani 1 1 d . . . . .
C14 C 0.7776(5) 0.84251(18) 0.5539(3) 0.0603(10) Uani 1 1 d . . . . .
H14 H 0.816337 0.863075 0.603089 0.072 Uiso 1 1 calc R . . . .
C4 C 0.0814(5) 0.73942(19) 0.4957(3) 0.0610(11) Uani 1 1 d . . . . .
H4 H 0.048888 0.770038 0.478699 0.073 Uiso 1 1 calc R . . . .
C13 C 0.8423(5) 0.84110(19) 0.4648(4) 0.0646(11) Uani 1 1 d . . . . .
H13 H 0.922981 0.861193 0.452730 0.077 Uiso 1 1 calc R . . . .
C12 C 0.7898(5) 0.81073(19) 0.3945(3) 0.0620(11) Uani 1 1 d . . . . .
H12 H 0.835671 0.809934 0.334014 0.074 Uiso 1 1 calc R . . . .
C1 C 0.2975(5) 0.81406(17) 0.4715(3) 0.0606(10) Uani 1 1 d . . . . .
H1A H 0.383937 0.834417 0.466400 0.091 Uiso 1 1 calc GR . . . .
H1B H 0.233562 0.826577 0.520635 0.091 Uiso 1 1 calc GR . . . .
H1C H 0.241919 0.812641 0.408495 0.091 Uiso 1 1 calc GR . . . .
C7 C 0.1828(5) 0.65248(19) 0.5435(3) 0.0646(11) Uani 1 1 d . . . . .
C19 C 0.5862(5) 0.81928(16) 0.6700(3) 0.0582(10) Uani 1 1 d . . . . .
H19 H 0.508400 0.794597 0.673632 0.070 Uiso 1 1 calc R . . . .
C20 C 0.5111(7) 0.8664(2) 0.6789(4) 0.0783(14) Uani 1 1 d . . . . .
H20A H 0.585992 0.891168 0.680031 0.117 Uiso 1 1 calc GR . . . .
H20B H 0.458167 0.867350 0.739158 0.117 Uiso 1 1 calc GR . . . .
H20C H 0.440576 0.871054 0.623138 0.117 Uiso 1 1 calc GR . . . .
C5 C -0.0193(5) 0.7040(2) 0.5044(3) 0.0665(12) Uani 1 1 d . . . . .
H5 H -0.122464 0.710169 0.494915 0.080 Uiso 1 1 calc R . . . .
C16 C 0.6069(5) 0.75030(19) 0.3266(3) 0.0622(11) Uani 1 1 d . . . . .
H16 H 0.543129 0.725878 0.355240 0.075 Uiso 1 1 calc R . . . .
C6 C 0.0293(6) 0.6599(2) 0.5267(4) 0.0723(13) Uani 1 1 d . . . . .
H6 H -0.038842 0.634737 0.530648 0.087 Uiso 1 1 calc R . . . .
C17 C 0.5090(6) 0.7799(2) 0.2562(3) 0.0767(15) Uani 1 1 d . . . . .
H17A H 0.428266 0.793830 0.291233 0.115 Uiso 1 1 calc GR . . . .
H17B H 0.467442 0.760113 0.203519 0.115 Uiso 1 1 calc GR . . . .
H17C H 0.568786 0.804769 0.228928 0.115 Uiso 1 1 calc GR . . . .
C21 C 0.6978(7) 0.8122(2) 0.7558(3) 0.0756(14) Uani 1 1 d . . . . .
H21A H 0.747612 0.782035 0.749199 0.113 Uiso 1 1 calc GR . . . .
H21B H 0.646028 0.812655 0.816550 0.113 Uiso 1 1 calc GR . . . .
H21C H 0.771520 0.837326 0.756753 0.113 Uiso 1 1 calc GR . . . .
C18 C 0.7263(6) 0.7257(2) 0.2713(4) 0.0773(14) Uani 1 1 d . . . . .
H18A H 0.781765 0.748834 0.235385 0.116 Uiso 1 1 calc GR . . . .
H18B H 0.679708 0.703215 0.225483 0.116 Uiso 1 1 calc GR . . . .
H18C H 0.794205 0.709209 0.317393 0.116 Uiso 1 1 calc GR . . . .
C8 C 0.2445(7) 0.6046(2) 0.5627(6) 0.097(2) Uani 1 1 d . U . . .
H8A H 0.175252 0.584499 0.598647 0.116 Uiso 0.584(17) 1 calc R . P A 1
H8B H 0.234399 0.581877 0.507571 0.116 Uiso 0.416(17) 1 calc R . P A 2
C0AA C 0.2716(18) 0.5844(4) 0.4546(11) 0.118(6) Uani 0.584(17) 1 d . U P A 1
H0AA H 0.312441 0.552706 0.460022 0.177 Uiso 0.584(17) 1 calc GR . P A 1
H0AB H 0.341494 0.604639 0.422503 0.177 Uiso 0.584(17) 1 calc GR . P A 1
H0AC H 0.177156 0.583579 0.416141 0.177 Uiso 0.584(17) 1 calc GR . P A 1
C9 C 0.153(3) 0.5892(11) 0.671(2) 0.167(13) Uani 0.416(17) 1 d . U P A 2
H9A H 0.129025 0.617679 0.706288 0.250 Uiso 0.416(17) 1 calc GR . P A 2
H9B H 0.218757 0.569481 0.712291 0.250 Uiso 0.416(17) 1 calc GR . P A 2
H9C H 0.061691 0.572127 0.653032 0.250 Uiso 0.416(17) 1 calc GR . P A 2
C22 C 0.477(3) 0.5641(16) 0.603(2) 0.085(3) Uani 0.3 1 d D U P B -3
H22A H 0.519433 0.562153 0.538722 0.103 Uiso 0.3 1 calc R . P B -3
H22B H 0.414054 0.536409 0.612899 0.103 Uiso 0.3 1 calc R . P B -3
C1AA C 0.620(2) 0.5665(8) 0.6607(9) 0.094(3) Uani 0.35 1 d D U P B -2
H1AA H 0.662985 0.597736 0.648907 0.113 Uiso 0.35 1 calc R . P B -2
H1AB H 0.683887 0.542209 0.633496 0.113 Uiso 0.35 1 calc R . P B -2
P0AA P 0.7095(5) 0.51254(16) 0.6993(5) 0.0845(16) Uani 0.3 1 d D U P B -3
P1 P 0.5939(6) 0.55686(18) 0.7893(4) 0.0930(12) Uani 0.35 1 d D U P B -2
C5AA C 0.590(2) 0.4772(5) 0.7785(14) 0.118(3) Uani 0.35 1 d D U P B -1
C34 C 0.496(2) 0.4435(7) 0.734(2) 0.118(3) Uani 0.35 1 d D U P B -1
H34 H 0.499728 0.439954 0.665495 0.142 Uiso 0.35 1 calc R . P B -1
C7AA C 0.597(2) 0.4860(7) 0.8777(14) 0.119(3) Uani 0.35 1 d D U P B -1
H7AA H 0.659515 0.508760 0.908608 0.142 Uiso 0.35 1 calc R . P B -1
C6AA C 0.407(3) 0.4236(8) 0.8814(17) 0.108(3) Uani 0.35 1 d D U P B -1
H6AA H 0.346000 0.405493 0.921094 0.130 Uiso 0.35 1 calc R . P B -1
C33 C 0.399(3) 0.4149(9) 0.7815(17) 0.115(3) Uani 0.35 1 d D U P B -1
H33 H 0.335269 0.392478 0.750112 0.138 Uiso 0.35 1 calc R . P B -1
C48 C 0.500(2) 0.4573(7) 0.9271(17) 0.122(4) Uani 0.35 1 d D U P B -1
H48 H 0.497174 0.460770 0.995598 0.146 Uiso 0.35 1 calc R . P B -1
C45 C 0.407(3) 0.4089(9) 0.8562(15) 0.109(3) Uani 0.35 1 d D U P B -2
H45 H 0.373378 0.378860 0.873866 0.130 Uiso 0.35 1 calc R . P B -2
C30 C 0.528(3) 0.4954(5) 0.8019(16) 0.120(3) Uani 0.35 1 d D U P B -2
C46 C 0.445(3) 0.4170(9) 0.7604(17) 0.114(3) Uani 0.35 1 d D U P B -2
H46 H 0.415297 0.395436 0.710561 0.137 Uiso 0.35 1 calc R . P B -2
C31 C 0.490(3) 0.4845(8) 0.8968(17) 0.126(4) Uani 0.35 1 d D U P B -2
H31 H 0.513581 0.506918 0.946065 0.151 Uiso 0.35 1 calc R . P B -2
C35 C 0.526(3) 0.4567(7) 0.7383(19) 0.119(3) Uani 0.35 1 d D U P B -2
H35 H 0.578670 0.457667 0.680575 0.143 Uiso 0.35 1 calc R . P B -2
C32 C 0.419(3) 0.4435(7) 0.9252(18) 0.118(3) Uani 0.35 1 d D U P B -2
H32 H 0.380888 0.439929 0.987890 0.141 Uiso 0.35 1 calc R . P B -2
P3 P 0.6554(10) 0.5290(3) 0.7159(6) 0.1188(17) Uani 0.35 1 d D U P B -1
C50 C 1.095(3) 0.4736(13) 0.5711(17) 0.127(5) Uani 0.3 1 d D U P B -3
H50 H 1.190286 0.461178 0.587907 0.152 Uiso 0.3 1 calc R . P B -3
C52 C 0.811(3) 0.5318(10) 0.5253(17) 0.121(5) Uani 0.3 1 d D U P B -3
H52 H 0.721801 0.548252 0.508303 0.145 Uiso 0.3 1 calc R . P B -3
C49 C 0.980(3) 0.4818(10) 0.633(2) 0.128(5) Uani 0.3 1 d D U P B -3
H49 H 0.985163 0.466375 0.694345 0.153 Uiso 0.3 1 calc R . P B -3
C8AA C 0.857(2) 0.5108(10) 0.6130(15) 0.125(5) Uani 0.3 1 d D U P B -3
C54 C 0.396(2) 0.5944(8) 0.6986(17) 0.105(4) Uani 0.35 1 d D U P B -1
H54A H 0.334457 0.565989 0.703205 0.126 Uiso 0.35 1 calc R . P B -1
H54B H 0.352681 0.618883 0.739153 0.126 Uiso 0.35 1 calc R . P B -1
C53 C 0.555(2) 0.5835(6) 0.7399(17) 0.105(3) Uani 0.35 1 d D U P B -1
H53A H 0.552111 0.586074 0.811484 0.126 Uiso 0.35 1 calc R . P B -1
H53B H 0.618227 0.609316 0.718668 0.126 Uiso 0.35 1 calc R . P B -1
C55 C 1.039(3) 0.4877(11) 0.479(2) 0.121(5) Uani 0.3 1 d D U P B -3
H55 H 1.076512 0.473866 0.422843 0.146 Uiso 0.3 1 calc R . P B -3
C56 C 0.930(3) 0.5219(12) 0.470(2) 0.121(5) Uani 0.3 1 d D U P B -3
H56 H 0.938836 0.542031 0.415837 0.145 Uiso 0.3 1 calc R . P B -3
C61 C 0.460(3) 0.5630(15) 0.619(2) 0.090(3) Uani 0.35 1 d D U P B -2
H61A H 0.458420 0.548757 0.553523 0.108 Uiso 0.35 1 calc R . P B -2
H61B H 0.402588 0.542422 0.661248 0.108 Uiso 0.35 1 calc R . P B -2
C3AA C 1.0404(18) 0.5876(6) 0.8292(15) 0.089(3) Uani 0.35 1 d D U P B -1
H3AA H 1.069916 0.618531 0.846375 0.106 Uiso 0.35 1 calc R . P B -1
C26 C 1.0266(19) 0.5863(6) 0.8787(11) 0.091(3) Uani 0.35 1 d D U P B -2
H26 H 1.081778 0.614523 0.876132 0.109 Uiso 0.35 1 calc R . P B -2
C25 C 0.8975(19) 0.5809(7) 0.8225(13) 0.092(3) Uani 0.35 1 d D U P B -2
H25 H 0.866856 0.606300 0.781792 0.111 Uiso 0.35 1 calc R . P B -2
C24 C 0.809(2) 0.5418(6) 0.8203(13) 0.100(3) Uani 0.35 1 d D U P B -2
C27 C 1.075(2) 0.5505(6) 0.9384(13) 0.106(3) Uani 0.35 1 d D U P B -2
H27 H 1.163738 0.552764 0.978273 0.127 Uiso 0.35 1 calc R . P B -2
C37 C 0.9718(19) 0.4994(7) 0.7616(17) 0.108(4) Uani 0.35 1 d D U P B -1
H37 H 0.947832 0.470152 0.732150 0.130 Uiso 0.35 1 calc R . P B -1
C40 C 0.898(2) 0.5779(7) 0.7948(17) 0.093(3) Uani 0.35 1 d D U P B -1
H40 H 0.826667 0.602197 0.787914 0.112 Uiso 0.35 1 calc R . P B -1
C36 C 0.860(2) 0.5324(6) 0.7700(17) 0.098(3) Uani 0.35 1 d D U P B -1
C39 C 1.138(2) 0.5510(6) 0.8380(16) 0.099(3) Uani 0.35 1 d D U P B -1
H39 H 1.227214 0.555579 0.876579 0.119 Uiso 0.35 1 calc R . P B -1
C38 C 1.116(2) 0.5078(6) 0.7946(17) 0.112(4) Uani 0.35 1 d D U P B -1
H38 H 1.193787 0.485787 0.788056 0.134 Uiso 0.35 1 calc R . P B -1
C29 C 0.857(2) 0.5055(7) 0.8806(13) 0.115(4) Uani 0.35 1 d D U P B -2
H29 H 0.802150 0.477219 0.882845 0.139 Uiso 0.35 1 calc R . P B -2
C28 C 0.987(2) 0.5110(7) 0.9374(14) 0.120(4) Uani 0.35 1 d D U P B -2
H28 H 1.017753 0.485916 0.978781 0.144 Uiso 0.35 1 calc R . P B -2
C9AA C 0.299(2) 0.4893(8) 0.8068(15) 0.129(5) Uani 0.3 1 d D U P B -3
H9AA H 0.212193 0.507437 0.815026 0.155 Uiso 0.3 1 calc R . P B -3
C2AA C 0.540(2) 0.4375(6) 0.7840(15) 0.121(3) Uani 0.3 1 d D U P B -3
H2AA H 0.625959 0.418938 0.776116 0.145 Uiso 0.3 1 calc R . P B -3
C0BA C 0.5478(16) 0.4839(6) 0.7539(15) 0.125(3) Uani 0.3 1 d D U P B -3
C23 C 0.602(3) 0.5675(7) 0.6851(18) 0.091(3) Uani 0.3 1 d D U P B -3
H23A H 0.557284 0.574993 0.747348 0.109 Uiso 0.3 1 calc R . P B -3
H23B H 0.669818 0.593299 0.669868 0.109 Uiso 0.3 1 calc R . P B -3
C65 C 0.421(2) 0.4157(8) 0.8244(16) 0.116(3) Uani 0.3 1 d D U P B -3
H65 H 0.424457 0.383819 0.843317 0.139 Uiso 0.3 1 calc R . P B -3
C64 C 0.4188(18) 0.5103(7) 0.7667(15) 0.134(4) Uani 0.3 1 d D U P B -3
H64 H 0.414403 0.542260 0.748075 0.161 Uiso 0.3 1 calc R . P B -3
C4AA C 0.298(3) 0.4432(8) 0.8352(16) 0.121(3) Uani 0.3 1 d D U P B -3
H4AA H 0.212693 0.430342 0.862454 0.145 Uiso 0.3 1 calc R . P B -3

loop_
_atom_site_aniso_label
_atom_site_aniso_U_11
_atom_site_aniso_U_22
_atom_site_aniso_U_33
_atom_site_aniso_U_23
_atom_site_aniso_U_13
_atom_site_aniso_U_12
Zn1 0.0428(3) 0.0730(4) 0.0520(4) 0.0013(2) 0.0009(2) 0.0049(2)
Cl1 0.0643(7) 0.0880(8) 0.0531(6) 0.0071(5) -0.0111(5) 0.0057(5)
Cl2 0.0618(7) 0.0848(8) 0.0818(8) -0.0122(6) 0.0182(6) 0.0063(6)
N2 0.0424(17) 0.075(2) 0.0466(17) 0.0013(15) 0.0016(13) 0.0005(15)
N1 0.0417(15) 0.069(2) 0.0324(14) -0.0006(13) 0.0012(11) 0.0043(14)
C3 0.0442(19) 0.074(3) 0.0332(16) -0.0025(15) -0.0018(13) 0.0027(17)
C10 0.0403(17) 0.065(2) 0.0391(17) 0.0038(15) 0.0017(13) 0.0050(16)
N3 0.066(2) 0.071(3) 0.092(3) 0.015(2) -0.003(2) -0.002(2)
C15 0.045(2) 0.069(2) 0.0446(19) 0.0009(17) 0.0021(16) 0.0072(17)
C2 0.0453(19) 0.071(2) 0.0310(15) -0.0011(15) 0.0008(13) 0.0051(17)
C11 0.0457(19) 0.075(3) 0.0406(18) 0.0033(17) 0.0069(15) 0.0065(18)
C14 0.047(2) 0.077(3) 0.057(2) 0.002(2) 0.0002(17) -0.0023(19)
C4 0.046(2) 0.091(3) 0.046(2) -0.001(2) -0.0038(16) 0.007(2)
C13 0.045(2) 0.080(3) 0.069(3) 0.010(2) 0.0057(19) -0.004(2)
C12 0.050(2) 0.088(3) 0.049(2) 0.011(2) 0.0108(17) 0.009(2)
C1 0.051(2) 0.076(3) 0.054(2) 0.006(2) -0.0025(18) 0.007(2)
C7 0.049(2) 0.083(3) 0.061(2) 0.007(2) -0.0004(18) -0.009(2)
C19 0.057(2) 0.071(3) 0.047(2) -0.0056(18) 0.0089(18) -0.0080(19)
C20 0.079(3) 0.092(4) 0.065(3) -0.012(3) 0.010(2) 0.016(3)
C5 0.043(2) 0.101(4) 0.055(2) -0.005(2) -0.0040(17) -0.001(2)
C16 0.060(2) 0.091(3) 0.0368(18) -0.0021(19) 0.0099(17) -0.001(2)
C6 0.054(2) 0.102(4) 0.061(3) -0.001(3) 0.000(2) -0.015(3)
C17 0.061(3) 0.123(5) 0.046(2) 0.001(3) 0.0006(19) 0.006(3)
C21 0.081(3) 0.099(4) 0.046(2) 0.000(2) -0.005(2) -0.008(3)
C18 0.079(3) 0.101(4) 0.053(2) -0.007(2) 0.018(2) 0.012(3)
C8 0.061(3) 0.083(4) 0.143(6) 0.027(4) -0.013(3) -0.017(3)
C0AA 0.135(11) 0.083(7) 0.131(11) -0.039(7) -0.043(9) 0.010(7)
C9 0.15(2) 0.18(3) 0.17(2) 0.05(2) 0.057(19) -0.031(19)
C22 0.078(6) 0.073(5) 0.104(6) 0.006(5) -0.002(5) -0.001(5)
C1AA 0.093(5) 0.082(4) 0.108(5) 0.016(4) -0.005(4) -0.003(4)
P0AA 0.050(2) 0.048(2) 0.156(4) 0.002(2) 0.019(2) 0.0288(17)
P1 0.089(3) 0.082(2) 0.108(3) -0.007(2) -0.001(2) 0.006(2)
C5AA 0.120(5) 0.113(5) 0.121(5) 0.009(4) -0.002(4) -0.006(4)
C34 0.120(5) 0.115(5) 0.118(5) 0.002(4) 0.000(4) -0.008(4)
C7AA 0.117(6) 0.118(5) 0.120(5) 0.005(5) 0.000(5) -0.005(5)
C6AA 0.104(5) 0.108(5) 0.111(5) 0.008(4) 0.005(4) -0.003(4)
C33 0.115(5) 0.112(4) 0.117(5) 0.001(4) 0.003(4) -0.008(4)
C48 0.120(6) 0.124(6) 0.121(5) 0.013(5) 0.002(5) -0.002(5)
C45 0.105(5) 0.108(5) 0.113(5) 0.012(4) 0.006(4) -0.008(4)
C30 0.124(5) 0.115(5) 0.121(5) 0.005(4) 0.005(4) -0.005(4)
C46 0.118(5) 0.109(5) 0.114(5) 0.004(4) 0.001(4) -0.009(4)
C31 0.128(6) 0.120(6) 0.129(5) 0.006(5) 0.005(5) -0.002(5)
C35 0.125(5) 0.114(5) 0.119(5) 0.005(4) 0.001(4) -0.004(4)
C32 0.114(5) 0.118(5) 0.121(5) 0.010(4) 0.006(4) -0.004(4)
P3 0.128(4) 0.102(3) 0.125(3) 0.003(3) -0.004(3) -0.031(3)
C50 0.129(8) 0.123(7) 0.130(8) 0.000(7) 0.009(6) -0.007(6)
C52 0.127(8) 0.111(7) 0.124(8) 0.000(6) 0.004(6) -0.004(6)
C49 0.128(8) 0.124(8) 0.133(8) -0.003(6) 0.009(6) 0.004(6)
C8AA 0.126(8) 0.118(7) 0.130(8) -0.002(6) 0.006(6) 0.000(6)
C54 0.103(6) 0.096(6) 0.114(6) 0.008(6) -0.005(6) -0.005(6)
C53 0.106(5) 0.090(5) 0.118(5) 0.012(5) -0.010(5) -0.005(5)
C55 0.125(8) 0.118(7) 0.122(8) 0.001(7) 0.008(7) -0.012(6)
C56 0.126(8) 0.115(7) 0.122(8) 0.002(7) 0.003(7) -0.011(6)
C61 0.082(5) 0.079(5) 0.109(5) 0.009(5) -0.001(5) -0.001(5)
C3AA 0.083(5) 0.083(5) 0.098(5) -0.003(5) -0.009(5) 0.000(4)
C26 0.085(5) 0.085(4) 0.102(5) -0.005(5) -0.013(5) 0.001(4)
C25 0.088(5) 0.084(4) 0.103(5) -0.003(5) -0.015(5) -0.008(4)
C24 0.100(5) 0.092(5) 0.106(5) 0.007(5) -0.012(5) -0.010(5)
C27 0.099(6) 0.100(6) 0.116(6) -0.003(5) -0.018(5) 0.008(5)
C37 0.105(6) 0.095(6) 0.121(7) 0.003(6) -0.017(6) 0.006(6)
C40 0.087(5) 0.086(4) 0.104(5) 0.000(5) -0.011(5) -0.005(4)
C36 0.092(5) 0.088(5) 0.112(5) 0.004(5) -0.012(5) -0.003(5)
C39 0.090(5) 0.094(5) 0.111(5) -0.002(5) -0.017(5) 0.006(5)
C38 0.106(6) 0.105(6) 0.123(7) 0.005(6) -0.015(6) 0.014(6)
C29 0.116(7) 0.106(6) 0.122(7) 0.001(6) -0.012(6) -0.002(6)
C28 0.116(7) 0.113(7) 0.128(7) 0.005(6) -0.012(6) 0.007(6)
C9AA 0.131(7) 0.130(7) 0.128(7) 0.006(6) 0.018(6) 0.009(6)
C2AA 0.123(4) 0.117(4) 0.123(5) 0.006(4) 0.004(4) -0.004(4)
C0BA 0.129(5) 0.119(5) 0.126(5) 0.007(4) 0.001(4) -0.007(4)
C23 0.089(4) 0.079(4) 0.104(5) 0.012(4) 0.000(4) -0.002(4)
C65 0.113(4) 0.114(4) 0.120(5) 0.005(4) 0.004(4) -0.006(4)
C64 0.135(6) 0.132(6) 0.135(6) 0.003(6) 0.007(6) -0.001(6)
C4AA 0.118(5) 0.120(5) 0.124(5) 0.005(4) 0.008(4) -0.004(4)

loop_
_atom_type_symbol
_atom_type_description
_atom_type_scat_dispersion_real
_atom_type_scat_dispersion_imag
_atom_type_scat_source
C C 0.0181 0.0091 'International Tables Vol C Tables 4.2.6.8 and 6.1.1.4'
H H 0.0000 0.0000 'International Tables Vol C Tables 4.2.6.8 and 6.1.1.4'
Cl Cl 0.3639 0.7018 'International Tables Vol C Tables 4.2.6.8 and 6.1.1.4'
N N 0.0311 0.0180 'International Tables Vol C Tables 4.2.6.8 and 6.1.1.4'
P P 0.2955 0.4335 'International Tables Vol C Tables 4.2.6.8 and 6.1.1.4'
Zn Zn -1.5491 0.6778 'International Tables Vol C Tables 4.2.6.8 and 6.1.1.4'

loop_
_geom_angle_atom_site_label_1
_geom_angle_atom_site_label_2
_geom_angle_atom_site_label_3
_geom_angle
_geom_angle_site_symmetry_1
_geom_angle_site_symmetry_3
_geom_angle_publ_flag
Cl1 Zn1 N1 95.80(8) . . ?
Cl1 Zn1 N3 95.17(13) . . ?
Cl2 Zn1 Cl1 120.92(5) . . ?
Cl2 Zn1 N1 102.62(8) . . ?
Cl2 Zn1 N3 95.58(14) . . ?
N2 Zn1 Cl1 117.97(10) . . ?
N2 Zn1 Cl2 121.01(11) . . ?
N2 Zn1 N1 74.05(13) . . ?
N2 Zn1 N3 75.99(16) . . ?
N3 Zn1 N1 149.84(14) . . ?
C3 N2 Zn1 119.8(3) . . ?
C7 N2 Zn1 119.9(3) . . ?
C7 N2 C3 120.3(4) . . ?
C10 N1 Zn1 126.3(2) . . ?
C2 N1 Zn1 112.9(3) . . ?
C2 N1 C10 120.8(4) . . ?
N2 C3 C2 116.0(3) . . ?
N2 C3 C4 121.1(4) . . ?
C4 C3 C2 122.9(4) . . ?
C15 C10 N1 121.7(3) . . ?
C15 C10 C11 121.1(4) . . ?
C11 C10 N1 117.1(3) . . ?
C8 N3 Zn1 108.9(3) . . ?
C8 N3 C22 111.8(11) . . ?
C22 N3 Zn1 117.2(14) . . ?
C54 N3 Zn1 121.5(11) . . ?
C54 N3 C8 114.5(10) . . ?
C61 N3 Zn1 126.1(11) . . ?
C61 N3 C8 110.5(11) . . ?
C10 C15 C19 123.0(4) . . ?
C14 C15 C10 118.5(4) . . ?
C14 C15 C19 118.4(4) . . ?
N1 C2 C3 116.7(4) . . ?
N1 C2 C1 126.3(4) . . ?
C3 C2 C1 117.0(3) . . ?
C10 C11 C16 121.7(4) . . ?
C12 C11 C10 117.4(4) . . ?
C12 C11 C16 120.7(4) . . ?
C15 C14 H14 119.4 . . ?
C13 C14 C15 121.1(4) . . ?
C13 C14 H14 119.4 . . ?
C3 C4 H4 120.3 . . ?
C5 C4 C3 119.3(5) . . ?
C5 C4 H4 120.3 . . ?
C14 C13 H13 120.1 . . ?
C12 C13 C14 119.9(4) . . ?
C12 C13 H13 120.1 . . ?
C11 C12 H12 119.0 . . ?
C13 C12 C11 122.0(4) . . ?
C13 C12 H12 119.0 . . ?
C2 C1 H1A 109.5 . . ?
C2 C1 H1B 109.5 . . ?
C2 C1 H1C 109.5 . . ?
H1A C1 H1B 109.5 . . ?
H1A C1 H1C 109.5 . . ?
H1B C1 H1C 109.5 . . ?
N2 C7 C6 121.1(5) . . ?
N2 C7 C8 117.4(4) . . ?
C6 C7 C8 121.3(5) . . ?
C15 C19 H19 107.8 . . ?
C15 C19 C21 112.3(4) . . ?
C20 C19 C15 111.3(4) . . ?
C20 C19 H19 107.8 . . ?
C20 C19 C21 109.7(4) . . ?
C21 C19 H19 107.8 . . ?
C19 C20 H20A 109.5 . . ?
C19 C20 H20B 109.5 . . ?
C19 C20 H20C 109.5 . . ?
H20A C20 H20B 109.5 . . ?
H20A C20 H20C 109.5 . . ?
H20B C20 H20C 109.5 . . ?
C4 C5 H5 120.1 . . ?
C6 C5 C4 119.7(4) . . ?
C6 C5 H5 120.1 . . ?
C11 C16 H16 108.1 . . ?
C11 C16 C17 109.7(4) . . ?
C11 C16 C18 112.8(4) . . ?
C17 C16 H16 108.1 . . ?
C18 C16 H16 108.1 . . ?
C18 C16 C17 109.8(4) . . ?
C7 C6 H6 120.8 . . ?
C5 C6 C7 118.5(5) . . ?
C5 C6 H6 120.8 . . ?
C16 C17 H17A 109.5 . . ?
C16 C17 H17B 109.5 . . ?
C16 C17 H17C 109.5 . . ?
H17A C17 H17B 109.5 . . ?
H17A C17 H17C 109.5 . . ?
H17B C17 H17C 109.5 . . ?
C19 C21 H21A 109.5 . . ?
C19 C21 H21B 109.5 . . ?
C19 C21 H21C 109.5 . . ?
H21A C21 H21B 109.5 . . ?
H21A C21 H21C 109.5 . . ?
H21B C21 H21C 109.5 . . ?
C16 C18 H18A 109.5 . . ?
C16 C18 H18B 109.5 . . ?
C16 C18 H18C 109.5 . . ?
H18A C18 H18B 109.5 . . ?
H18A C18 H18C 109.5 . . ?
H18B C18 H18C 109.5 . . ?
N3 C8 C7 110.2(5) . . ?
N3 C8 H8A 112.1 . . ?
N3 C8 H8B 116.3 . . ?
N3 C8 C0AA 106.1(7) . . ?
N3 C8 C9 93.9(11) . . ?
C7 C8 H8A 112.1 . . ?
C7 C8 H8B 116.3 . . ?
C7 C8 C0AA 103.7(7) . . ?
C7 C8 C9 100.8(12) . . ?
C0AA C8 H8A 112.1 . . ?
C9 C8 H8B 116.3 . . ?
C8 C0AA H0AA 109.5 . . ?
C8 C0AA H0AB 109.5 . . ?
C8 C0AA H0AC 109.5 . . ?
H0AA C0AA H0AB 109.5 . . ?
H0AA C0AA H0AC 109.5 . . ?
H0AB C0AA H0AC 109.5 . . ?
C8 C9 H9A 109.5 . . ?
C8 C9 H9B 109.5 . . ?
C8 C9 H9C 109.5 . . ?
H9A C9 H9B 109.5 . . ?
H9A C9 H9C 109.5 . . ?
H9B C9 H9C 109.5 . . ?
N3 C22 H22A 110.9 . . ?
N3 C22 H22B 110.9 . . ?
N3 C22 C23 104(2) . . ?
H22A C22 H22B 108.9 . . ?
C23 C22 H22A 110.9 . . ?
C23 C22 H22B 110.9 . . ?
H1AA C1AA H1AB 109.4 . . ?
P1 C1AA H1AA 111.7 . . ?
P1 C1AA H1AB 111.7 . . ?
C61 C1AA H1AA 111.7 . . ?
C61 C1AA H1AB 111.7 . . ?
C61 C1AA P1 100.6(16) . . ?
C8AA P0AA C0BA 149.4(12) . . ?
C8AA P0AA C23 110.5(12) . . ?
C23 P0AA C0BA 89.9(11) . . ?
C1AA P1 C30 107.0(11) . . ?
C1AA P1 C24 93.7(9) . . ?
C30 P1 C24 94.9(10) . . ?
C34 C5AA P3 123.7(14) . . ?
C7AA C5AA C34 123.3(18) . . ?
C7AA C5AA P3 108.6(13) . . ?
C5AA C34 H34 117.2 . . ?
C33 C34 C5AA 126(2) . . ?
C33 C34 H34 117.2 . . ?
C5AA C7AA H7AA 124.0 . . ?
C5AA C7AA C48 112.1(19) . . ?
C48 C7AA H7AA 124.0 . . ?
C33 C6AA H6AA 117.9 . . ?
C33 C6AA C48 124(3) . . ?
C48 C6AA H6AA 117.9 . . ?
C34 C33 C6AA 111(3) . . ?
C34 C33 H33 124.5 . . ?
C6AA C33 H33 124.5 . . ?
C7AA C48 C6AA 124(2) . . ?
C7AA C48 H48 118.0 . . ?
C6AA C48 H48 118.0 . . ?
C46 C45 H45 119.3 . . ?
C32 C45 H45 119.3 . . ?
C32 C45 C46 121(2) . . ?
C31 C30 P1 113.1(14) . . ?
C31 C30 C35 113.9(17) . . ?
C35 C30 P1 132.6(16) . . ?
C45 C46 H46 120.1 . . ?
C35 C46 C45 120(3) . . ?
C35 C46 H46 120.1 . . ?
C30 C31 H31 117.1 . . ?
C32 C31 C30 126(2) . . ?
C32 C31 H31 117.1 . . ?
C30 C35 H35 120.1 . . ?
C46 C35 C30 120(2) . . ?
C46 C35 H35 120.1 . . ?
C45 C32 C31 115(2) . . ?
C45 C32 H32 122.3 . . ?
C31 C32 H32 122.3 . . ?
C5AA P3 C53 115.2(11) . . ?
C5AA P3 C36 100.6(9) . . ?
C53 P3 C36 110.8(8) . . ?
C49 C50 H50 127.4 . . ?
C55 C50 H50 127.4 . . ?
C55 C50 C49 105(3) . . ?
C8AA C52 H52 129.8 . . ?
C56 C52 H52 129.8 . . ?
C56 C52 C8AA 100(2) . . ?
C50 C49 H49 117.2 . . ?
C8AA C49 C50 126(3) . . ?
C8AA C49 H49 117.2 . . ?
C52 C8AA P0AA 110.6(16) . . ?
C52 C8AA C49 129(2) . . ?
C49 C8AA P0AA 118.8(17) . . ?
N3 C54 H54A 108.9 . . ?
N3 C54 H54B 108.9 . . ?
N3 C54 C53 113.4(18) . . ?
H54A C54 H54B 107.7 . . ?
C53 C54 H54A 108.9 . . ?
C53 C54 H54B 108.9 . . ?
P3 C53 H53A 106.3 . . ?
P3 C53 H53B 106.3 . . ?
C54 C53 P3 124.2(15) . . ?
C54 C53 H53A 106.3 . . ?
C54 C53 H53B 106.3 . . ?
H53A C53 H53B 106.4 . . ?
C50 C55 H55 119.8 . . ?
C50 C55 C56 120(3) . . ?
C56 C55 H55 119.8 . . ?
C52 C56 C55 132(3) . . ?
C52 C56 H56 114.2 . . ?
C55 C56 H56 114.2 . . ?
N3 C61 C1AA 111(2) . . ?
N3 C61 H61A 109.4 . . ?
N3 C61 H61B 109.4 . . ?
C1AA C61 H61A 109.4 . . ?
C1AA C61 H61B 109.4 . . ?
H61A C61 H61B 108.0 . . ?
C40 C3AA H3AA 121.3 . . ?
C39 C3AA H3AA 121.3 . . ?
C39 C3AA C40 117.4(19) . . ?
C25 C26 H26 120.4 . . ?
C27 C26 H26 120.4 . . ?
C27 C26 C25 119.1(19) . . ?
C26 C25 H25 117.3 . . ?
C26 C25 C24 125(2) . . ?
C24 C25 H25 117.3 . . ?
C25 C24 P1 112.6(11) . . ?
C25 C24 C29 115.6(19) . . ?
C29 C24 P1 123.9(12) . . ?
C26 C27 H27 121.9 . . ?
C26 C27 C28 116.2(19) . . ?
C28 C27 H27 121.9 . . ?
C36 C37 H37 118.9 . . ?
C38 C37 H37 118.9 . . ?
C38 C37 C36 122.1(19) . . ?
C3AA C40 H40 120.3 . . ?
C3AA C40 C36 119(2) . . ?
C36 C40 H40 120.3 . . ?
C37 C36 P3 127.5(14) . . ?
C40 C36 P3 110.9(12) . . ?
C40 C36 C37 119(2) . . ?
C3AA C39 H39 117.6 . . ?
C3AA C39 C38 124.7(18) . . ?
C38 C39 H39 117.6 . . ?
C37 C38 C39 114.1(19) . . ?
C37 C38 H38 122.9 . . ?
C39 C38 H38 122.9 . . ?
C24 C29 H29 120.6 . . ?
C28 C29 C24 119(2) . . ?
C28 C29 H29 120.6 . . ?
C27 C28 C29 125(2) . . ?
C27 C28 H28 117.6 . . ?
C29 C28 H28 117.6 . . ?
C64 C9AA H9AA 118.4 . . ?
C4AA C9AA H9AA 118.4 . . ?
C4AA C9AA C64 123(2) . . ?
C0BA C2AA H2AA 116.6 . . ?
C65 C2AA H2AA 116.6 . . ?
C65 C2AA C0BA 126.9(16) . . ?
C2AA C0BA P0AA 126.2(11) . . ?
C2AA C0BA C64 114.9(10) . . ?
C64 C0BA P0AA 119.0(11) . . ?
C22 C23 P0AA 112(2) . . ?
C22 C23 H23A 109.1 . . ?
C22 C23 H23B 109.1 . . ?
P0AA C23 H23A 109.1 . . ?
P0AA C23 H23B 109.1 . . ?
H23A C23 H23B 107.9 . . ?
C2AA C65 H65 122.1 . . ?
C4AA C65 C2AA 116(2) . . ?
C4AA C65 H65 122.1 . . ?
C9AA C64 C0BA 119.2(14) . . ?
C9AA C64 H64 120.4 . . ?
C0BA C64 H64 120.4 . . ?
C9AA C4AA C65 120(2) . . ?
C9AA C4AA H4AA 119.9 . . ?
C65 C4AA H4AA 119.9 . . ?

loop_
_geom_bond_atom_site_label_1
_geom_bond_atom_site_label_2
_geom_bond_distance
_geom_bond_site_symmetry_2
_geom_bond_publ_flag
Zn1 Cl1 2.2446(12) . ?
Zn1 Cl2 2.2334(13) . ?
Zn1 N2 2.069(3) . ?
Zn1 N1 2.325(3) . ?
Zn1 N3 2.282(4) . ?
N2 C3 1.340(6) . ?
N2 C7 1.323(6) . ?
N1 C10 1.432(5) . ?
N1 C2 1.281(5) . ?
C3 C2 1.489(6) . ?
C3 C4 1.382(6) . ?
C10 C15 1.398(6) . ?
C10 C11 1.422(5) . ?
N3 C8 1.466(8) . ?
N3 C22 1.48(4) . ?
N3 C54 1.24(2) . ?
N3 C61 1.42(4) . ?
C15 C14 1.393(6) . ?
C15 C19 1.523(6) . ?
C2 C1 1.498(6) . ?
C11 C12 1.398(7) . ?
C11 C16 1.520(6) . ?
C14 H14 0.9500 . ?
C14 C13 1.387(7) . ?
C4 H4 0.9500 . ?
C4 C5 1.371(7) . ?
C13 H13 0.9500 . ?
C13 C12 1.368(7) . ?
C12 H12 0.9500 . ?
C1 H1A 0.9800 . ?
C1 H1B 0.9800 . ?
C1 H1C 0.9800 . ?
C7 C6 1.409(7) . ?
C7 C8 1.499(8) . ?
C19 H19 1.0000 . ?
C19 C20 1.518(7) . ?
C19 C21 1.524(7) . ?
C20 H20A 0.9800 . ?
C20 H20B 0.9800 . ?
C20 H20C 0.9800 . ?
C5 H5 0.9500 . ?
C5 C6 1.369(8) . ?
C16 H16 1.0000 . ?
C16 C17 1.533(7) . ?
C16 C18 1.526(7) . ?
C6 H6 0.9500 . ?
C17 H17A 0.9800 . ?
C17 H17B 0.9800 . ?
C17 H17C 0.9800 . ?
C21 H21A 0.9800 . ?
C21 H21B 0.9800 . ?
C21 H21C 0.9800 . ?
C18 H18A 0.9800 . ?
C18 H18B 0.9800 . ?
C18 H18C 0.9800 . ?
C8 H8A 1.0000 . ?
C8 H8B 1.0000 . ?
C8 C0AA 1.628(16) . ?
C8 C9 1.80(2) . ?
C0AA H0AA 0.9800 . ?
C0AA H0AB 0.9800 . ?
C0AA H0AC 0.9800 . ?
C9 H9A 0.9800 . ?
C9 H9B 0.9800 . ?
C9 H9C 0.9800 . ?
C22 H22A 0.9900 . ?
C22 H22B 0.9900 . ?
C22 C23 1.550(10) . ?
C1AA H1AA 0.9900 . ?
C1AA H1AB 0.9900 . ?
C1AA P1 1.820(10) . ?
C1AA C61 1.534(10) . ?
P0AA C8AA 1.836(10) . ?
P0AA C0BA 1.868(9) . ?
P0AA C23 1.855(10) . ?
P1 C30 1.867(10) . ?
P1 C24 2.01(2) . ?
C5AA C34 1.402(10) . ?
C5AA C7AA 1.387(10) . ?
C5AA P3 1.829(10) . ?
C34 H34 0.9500 . ?
C34 C33 1.391(10) . ?
C7AA H7AA 0.9500 . ?
C7AA C48 1.401(10) . ?
C6AA H6AA 0.9500 . ?
C6AA C33 1.396(10) . ?
C6AA C48 1.405(10) . ?
C33 H33 0.9500 . ?
C48 H48 0.9500 . ?
C45 H45 0.9500 . ?
C45 C46 1.398(10) . ?
C45 C32 1.372(10) . ?
C30 C31 1.404(10) . ?
C30 C35 1.415(10) . ?
C46 H46 0.9500 . ?
C46 C35 1.392(10) . ?
C31 H31 0.9500 . ?
C31 C32 1.404(10) . ?
C35 H35 0.9500 . ?
C32 H32 0.9500 . ?
P3 C53 1.843(10) . ?
P3 C36 1.96(2) . ?
C50 H50 0.9500 . ?
C50 C49 1.402(10) . ?
C50 C55 1.393(10) . ?
C52 H52 0.9500 . ?
C52 C8AA 1.394(10) . ?
C52 C56 1.380(10) . ?
C49 H49 0.9500 . ?
C49 C8AA 1.397(10) . ?
C54 H54A 0.9900 . ?
C54 H54B 0.9900 . ?
C54 C53 1.545(10) . ?
C53 H53A 0.9900 . ?
C53 H53B 0.9900 . ?
C55 H55 0.9500 . ?
C55 C56 1.393(10) . ?
C56 H56 0.9500 . ?
C61 H61A 0.9900 . ?
C61 H61B 0.9900 . ?
C3AA H3AA 0.9500 . ?
C3AA C40 1.374(10) . ?
C3AA C39 1.373(10) . ?
C26 H26 0.9500 . ?
C26 C25 1.373(10) . ?
C26 C27 1.371(10) . ?
C25 H25 0.9500 . ?
C25 C24 1.378(10) . ?
C24 C29 1.387(10) . ?
C27 H27 0.9500 . ?
C27 C28 1.382(10) . ?
C37 H37 0.9500 . ?
C37 C36 1.391(10) . ?
C37 C38 1.379(10) . ?
C40 H40 0.9500 . ?
C40 C36 1.387(10) . ?
C39 H39 0.9500 . ?
C39 C38 1.383(10) . ?
C38 H38 0.9500 . ?
C29 H29 0.9500 . ?
C29 C28 1.384(10) . ?
C28 H28 0.9500 . ?
C9AA H9AA 0.9500 . ?
C9AA C64 1.382(10) . ?
C9AA C4AA 1.375(10) . ?
C2AA H2AA 0.9500 . ?
C2AA C0BA 1.393(9) . ?
C2AA C65 1.385(10) . ?
C0BA C64 1.409(9) . ?
C23 H23A 0.9900 . ?
C23 H23B 0.9900 . ?
C65 H65 0.9500 . ?
C65 C4AA 1.378(10) . ?
C64 H64 0.9500 . ?
C4AA H4AA 0.9500 . ?

loop_
_geom_torsion_atom_site_label_1
_geom_torsion_atom_site_label_2
_geom_torsion_atom_site_label_3
_geom_torsion_atom_site_label_4
_geom_torsion
_geom_torsion_site_symmetry_1
_geom_torsion_site_symmetry_2
_geom_torsion_site_symmetry_3
_geom_torsion_site_symmetry_4
_geom_torsion_publ_flag
Zn1 N2 C3 C2 6.0(4) . . . . ?
Zn1 N2 C3 C4 -176.1(3) . . . . ?
Zn1 N2 C7 C6 176.7(4) . . . . ?
Zn1 N2 C7 C8 -7.8(6) . . . . ?
Zn1 N1 C10 C15 -92.9(4) . . . . ?
Zn1 N1 C10 C11 84.3(4) . . . . ?
Zn1 N1 C2 C3 -5.4(4) . . . . ?
Zn1 N1 C2 C1 176.2(3) . . . . ?
Zn1 N3 C8 C7 -29.2(7) . . . . ?
Zn1 N3 C8 C0AA 82.4(7) . . . . ?
Zn1 N3 C8 C9 -132.2(11) . . . . ?
Zn1 N3 C22 C23 71(3) . . . . ?
Zn1 N3 C54 C53 -64(2) . . . . ?
Zn1 N3 C61 C1AA 39(3) . . . . ?
N2 C3 C2 N1 0.3(5) . . . . ?
N2 C3 C2 C1 178.8(3) . . . . ?
N2 C3 C4 C5 -0.2(6) . . . . ?
N2 C7 C6 C5 -1.2(7) . . . . ?
N2 C7 C8 N3 25.9(8) . . . . ?
N2 C7 C8 C0AA -87.3(8) . . . . ?
N2 C7 C8 C9 124.2(12) . . . . ?
N1 C10 C15 C14 177.8(4) . . . . ?
N1 C10 C15 C19 -4.2(6) . . . . ?
N1 C10 C11 C12 -179.0(4) . . . . ?
N1 C10 C11 C16 7.2(6) . . . . ?
C3 N2 C7 C6 -0.6(7) . . . . ?
C3 N2 C7 C8 174.9(5) . . . . ?
C3 C4 C5 C6 -1.6(7) . . . . ?
C10 N1 C2 C3 176.2(3) . . . . ?
C10 N1 C2 C1 -2.2(6) . . . . ?
C10 C15 C14 C13 1.1(7) . . . . ?
C10 C15 C19 C20 -110.7(5) . . . . ?
C10 C15 C19 C21 125.8(5) . . . . ?
C10 C11 C12 C13 1.2(7) . . . . ?
C10 C11 C16 C17 96.2(5) . . . . ?
C10 C11 C16 C18 -141.0(4) . . . . ?
N3 C22 C23 P0AA 171.9(16) . . . . ?
N3 C54 C53 P3 -79(2) . . . . ?
C15 C10 C11 C12 -1.8(6) . . . . ?
C15 C10 C11 C16 -175.5(4) . . . . ?
C15 C14 C13 C12 -1.7(7) . . . . ?
C2 N1 C10 C15 85.3(5) . . . . ?
C2 N1 C10 C11 -97.5(4) . . . . ?
C2 C3 C4 C5 177.6(4) . . . . ?
C11 C10 C15 C14 0.7(6) . . . . ?
C11 C10 C15 C19 178.8(4) . . . . ?
C14 C15 C19 C20 67.3(6) . . . . ?
C14 C15 C19 C21 -56.1(6) . . . . ?
C14 C13 C12 C11 0.5(7) . . . . ?
C4 C3 C2 N1 -177.6(3) . . . . ?
C4 C3 C2 C1 0.9(5) . . . . ?
C4 C5 C6 C7 2.2(7) . . . . ?
C12 C11 C16 C17 -77.3(5) . . . . ?
C12 C11 C16 C18 45.5(6) . . . . ?
C7 N2 C3 C2 -176.7(4) . . . . ?
C7 N2 C3 C4 1.2(6) . . . . ?
C19 C15 C14 C13 -177.1(4) . . . . ?
C16 C11 C12 C13 175.0(4) . . . . ?
C6 C7 C8 N3 -158.6(5) . . . . ?
C6 C7 C8 C0AA 88.2(8) . . . . ?
C6 C7 C8 C9 -60.3(13) . . . . ?
C8 N3 C22 C23 -162.5(18) . . . . ?
C8 N3 C54 C53 162.0(12) . . . . ?
C8 N3 C61 C1AA 173.3(15) . . . . ?
C8 C7 C6 C5 -176.5(6) . . . . ?
C22 N3 C8 C7 -160.3(16) . . . . ?
C1AA P1 C30 C31 -174(2) . . . . ?
C1AA P1 C30 C35 14(3) . . . . ?
P0AA C0BA C64 C9AA 179.8(15) . . . . ?
P1 C1AA C61 N3 93(2) . . . . ?
P1 C30 C31 C32 171(2) . . . . ?
P1 C30 C35 C46 -168(2) . . . . ?
P1 C24 C29 C28 -146.3(14) . . . . ?
C5AA C34 C33 C6AA -0.8(6) . . . . ?
C5AA C7AA C48 C6AA 0.0(7) . . . . ?
C5AA P3 C53 C54 -73(2) . . . . ?
C34 C5AA C7AA C48 0.1(3) . . . . ?
C34 C5AA P3 C53 100.2(15) . . . . ?
C34 C5AA P3 C36 -140.7(13) . . . . ?
C7AA C5AA C34 C33 0.4(3) . . . . ?
C7AA C5AA P3 C53 -56.9(14) . . . . ?
C7AA C5AA P3 C36 62.2(13) . . . . ?
C33 C6AA C48 C7AA -0.6(10) . . . . ?
C48 C6AA C33 C34 0.9(9) . . . . ?
C45 C46 C35 C30 -21(4) . . . . ?
C30 C31 C32 C45 10(4) . . . . ?
C46 C45 C32 C31 -9(4) . . . . ?
C31 C30 C35 C46 20(4) . . . . ?
C35 C30 C31 C32 -16(4) . . . . ?
C32 C45 C46 C35 15(4) . . . . ?
P3 C5AA C34 C33 -153.5(18) . . . . ?
P3 C5AA C7AA C48 157.3(14) . . . . ?
C50 C49 C8AA P0AA 174(3) . . . . ?
C50 C49 C8AA C52 11(6) . . . . ?
C50 C55 C56 C52 -36(6) . . . . ?
C49 C50 C55 C56 27(5) . . . . ?
C8AA P0AA C0BA C2AA 45(3) . . . . ?
C8AA P0AA C0BA C64 -135.0(19) . . . . ?
C8AA P0AA C23 C22 85(3) . . . . ?
C8AA C52 C56 C55 22(5) . . . . ?
C54 N3 C8 C7 110.6(13) . . . . ?
C54 N3 C8 C0AA -137.7(14) . . . . ?
C55 C50 C49 C8AA -18(5) . . . . ?
C56 C52 C8AA P0AA -174(2) . . . . ?
C56 C52 C8AA C49 -9(5) . . . . ?
C61 N3 C8 C7 -171.7(14) . . . . ?
C61 N3 C8 C9 85.3(18) . . . . ?
C61 C1AA P1 C30 66(2) . . . . ?
C61 C1AA P1 C24 162(2) . . . . ?
C3AA C40 C36 P3 -176.6(18) . . . . ?
C3AA C40 C36 C37 -13(4) . . . . ?
C3AA C39 C38 C37 -16(4) . . . . ?
C26 C25 C24 P1 150.3(12) . . . . ?
C26 C25 C24 C29 -0.1(3) . . . . ?
C26 C27 C28 C29 0.6(10) . . . . ?
C25 C26 C27 C28 -0.3(7) . . . . ?
C25 C24 C29 C28 0.4(7) . . . . ?
C24 P1 C30 C31 90(2) . . . . ?
C24 P1 C30 C35 -81(3) . . . . ?
C24 C29 C28 C27 -0.6(10) . . . . ?
C27 C26 C25 C24 0.1(3) . . . . ?
C40 C3AA C39 C38 16(4) . . . . ?
C36 P3 C53 C54 173.7(19) . . . . ?
C36 C37 C38 C39 1(4) . . . . ?
C39 C3AA C40 C36 0(3) . . . . ?
C38 C37 C36 P3 173.2(19) . . . . ?
C38 C37 C36 C40 13(4) . . . . ?
C2AA C0BA C64 C9AA 0.0(3) . . . . ?
C2AA C65 C4AA C9AA 0.0(4) . . . . ?
C0BA P0AA C8AA C52 93(3) . . . . ?
C0BA P0AA C8AA C49 -73(3) . . . . ?
C0BA P0AA C23 C22 -72(2) . . . . ?
C0BA C2AA C65 C4AA 0.0(3) . . . . ?
C23 P0AA C8AA C52 -36(3) . . . . ?
C23 P0AA C8AA C49 158(3) . . . . ?
C23 P0AA C0BA C2AA 178.1(15) . . . . ?
C23 P0AA C0BA C64 -1.7(14) . . . . ?
C65 C2AA C0BA P0AA -179.8(17) . . . . ?
C65 C2AA C0BA C64 0.0(2) . . . . ?
C64 C9AA C4AA C65 0.0(4) . . . . ?
C4AA C9AA C64 C0BA 0.0(3) . . . . ?
